data_4035147
loop_
_publ_author_name
'Kaufman, Riley H.'
'Law, Chunyin M.'
'Simanis, Justin A.'
'Woodall, Erica L.'
'Zwick, 3rd, Christian R'
'Wedler, Henry B.'
'Wendelboe, Paul'
'Hamaker, Christopher G.'
'Goodell, John R.'
'Tantillo, Dean J.'
'Mitchell, T. Andrew'

_publ_section_title
;
 Oxidopyrylium-Alkene [5 + 2] Cycloaddition Conjugate Addition Cascade
 (C<sup>3</sup>) Sequences: Scope, Limitation, and Computational
 Investigations.
;
_journal_issue 17
_journal_name_full 'The Journal of organic chemistry'
_journal_page_first 9818
_journal_page_last 9838
_journal_paper_doi 10.1021/acs.joc.8b01322
_journal_volume 83
_journal_year 2018
_chemical_formula_moiety 'C17 H16 O3'
_chemical_formula_sum 'C17 H16 O3'
_chemical_formula_weight 268.30
_chemical_name_common 'CML-II-141 from acetone'
_space_group_crystal_system orthorhombic
_space_group_IT_number 61
_space_group_name_Hall '-P 2ac 2ab'
_space_group_name_H-M_alt 'P b c a'
_atom_sites_solution_hydrogens geom
_cell_angle_alpha 90
_cell_angle_beta 90
_cell_angle_gamma 90
_cell_formula_units_Z 8
_cell_length_a 17.855(3)
_cell_length_b 7.9583(15)
_cell_length_c 18.760(3)
_cell_measurement_reflns_used 9963
_cell_measurement_temperature 100.(2)
_cell_measurement_theta_max 26.7344
_cell_measurement_theta_min 2.1791
_cell_volume 2665.7(8)
_computing_cell_refinement 'SAINT V8.37A (Bruker AXS Inc., 2015)'
_computing_data_collection 'Bruker Instrument Service v2014.5.0.0'
_computing_data_reduction 'SAINT V8.37A (Bruker AXS Inc., 2015)'
_computing_molecular_graphics 'shelXle (C.B. Huebschle, rev 807)'
_computing_structure_refinement 'SHELXL-2017/1 (Sheldrick, 2017)'
_diffrn_ambient_temperature 100.(2)
_diffrn_detector_area_resol_mean 8.3333
_diffrn_measured_fraction_theta_full 0.848
_diffrn_measured_fraction_theta_max 0.848
_diffrn_measurement_device_type 'Bruker APEX-II CCD'
_diffrn_measurement_method '\f and \w scans'
_diffrn_radiation_monochromator graphite
_diffrn_radiation_probe x-ray
_diffrn_radiation_type MoK\a
_diffrn_radiation_wavelength 0.71073
_diffrn_reflns_av_R_equivalents 0.0238
_diffrn_reflns_av_unetI/netI 0.0267
_diffrn_reflns_limit_h_max 16
_diffrn_reflns_limit_h_min -15
_diffrn_reflns_limit_k_max 8
_diffrn_reflns_limit_k_min -10
_diffrn_reflns_limit_l_max 23
_diffrn_reflns_limit_l_min -6
_diffrn_reflns_number 6095
_diffrn_reflns_theta_full 26.62
_diffrn_reflns_theta_max 26.62
_diffrn_reflns_theta_min 2.17
_exptl_absorpt_coefficient_mu 0.091
_exptl_absorpt_correction_T_max 0.99
_exptl_absorpt_correction_T_min 0.97
_exptl_absorpt_correction_type multi-scan
_exptl_absorpt_process_details 'SADABS V2014/3 (Bruker AXS Inc.)'
_exptl_crystal_colour colourless
_exptl_crystal_density_diffrn 1.337
_exptl_crystal_density_method 'not measured'
_exptl_crystal_description plate
_exptl_crystal_F_000 1136
_exptl_crystal_size_max 0.309
_exptl_crystal_size_mid 0.153
_exptl_crystal_size_min 0.102
_refine_diff_density_max 0.280
_refine_diff_density_min -0.193
_refine_ls_extinction_method none
_refine_ls_goodness_of_fit_ref 1.032
_refine_ls_hydrogen_treatment constr
_refine_ls_matrix_type full
_refine_ls_number_parameters 182
_refine_ls_number_reflns 2368
_refine_ls_number_restraints 0
_refine_ls_restrained_S_all 1.032
_refine_ls_R_factor_all 0.0442
_refine_ls_R_factor_gt 0.0358
_refine_ls_shift/su_max 0.000
_refine_ls_shift/su_mean 0.000
_refine_ls_structure_factor_coef Fsqd
_refine_ls_weighting_details 'w=1/[\s^2^(Fo^2^)+(0.0441P)^2^+1.0588P] where P=(Fo^2^+2Fc^2^)/3'
_refine_ls_weighting_scheme calc
_refine_ls_wR_factor_gt 0.0880
_refine_ls_wR_factor_ref 0.0934
_reflns_number_gt 1980
_reflns_number_total 2368
_reflns_threshold_expression 'I > 2\s(I)'
_cod_data_source_file jo8b01322_si_003.cif
_cod_data_source_block 6f
_cod_database_code 4035147

loop_
_space_group_symop_operation_xyz
'x, y, z'
'x+1/2, -y+1/2, -z'
'-x, y+1/2, -z+1/2'
'-x+1/2, -y, z+1/2'
'-x, -y, -z'
'-x-1/2, y-1/2, z'
'x, -y-1/2, z-1/2'
'x-1/2, y, -z-1/2'

loop_
_atom_site_type_symbol
_atom_site_label
_atom_site_fract_x
_atom_site_fract_y
_atom_site_fract_z
_atom_site_U_iso_or_equiv
_atom_site_adp_type
_atom_site_calc_flag
_atom_site_refinement_flags_adp
_atom_site_refinement_flags_posn
_atom_site_occupancy
O O1 0.92322(6) 0.59124(12) 0.58033(5) 0.0186(3) Uani d . . 1
O O2 0.95932(7) 0.22358(14) 0.73672(5) 0.0285(3) Uani d . . 1
O O3 0.73209(7) 0.50076(12) 0.56653(5) 0.0206(3) Uani d . . 1
C C1 0.83160(9) 0.66087(19) 0.33258(8) 0.0222(4) Uani d . . 1
H H1 0.823487 0.699473 0.285287 0.027 Uiso calc U R 1
C C2 0.84125(9) 0.49007(18) 0.34584(7) 0.0202(4) Uani d . . 1
H H16 0.839834 0.412922 0.307219 0.024 Uiso calc U R 1
C C3 0.85301(8) 0.43005(18) 0.41511(7) 0.0152(3) Uani d . . 1
C C4 0.85508(8) 0.54570(17) 0.47135(7) 0.0143(3) Uani d . . 1
C C5 0.86611(9) 0.48794(16) 0.54760(7) 0.0142(3) Uani d . . 1
C C6 0.89365(9) 0.30140(16) 0.55820(7) 0.0137(3) Uani d . . 1
H H13 0.851401 0.232488 0.57744 0.016 Uiso calc U R 1
C C7 0.95435(9) 0.32110(18) 0.61679(7) 0.0163(3) Uani d . . 1
H H7 1.004153 0.318792 0.592427 0.02 Uiso calc U R 1
C C8 0.95564(9) 0.18602(18) 0.67377(7) 0.0185(3) Uani d . . 1
C C9 0.95385(11) 0.00531(19) 0.64989(8) 0.0275(4) Uani d . . 1
H H5 0.964536 -0.068107 0.690573 0.041 Uiso calc U R 1
H H6 0.991696 -0.012329 0.612796 0.041 Uiso calc U R 1
H H2 0.904163 -0.021167 0.630749 0.041 Uiso calc U R 1
C C10 0.86533(9) 0.24489(17) 0.42901(7) 0.0174(3) Uani d . . 1
H H4 0.883944 0.18993 0.385103 0.021 Uiso calc U R 1
H H3 0.817254 0.191471 0.442328 0.021 Uiso calc U R 1
C C11 0.92219(9) 0.22094(17) 0.48915(7) 0.0157(3) Uani d . . 1
H H15 0.970471 0.272885 0.475455 0.019 Uiso calc U R 1
H H14 0.930827 0.099455 0.496979 0.019 Uiso calc U R 1
C C12 0.94231(9) 0.50202(18) 0.64477(7) 0.0191(4) Uani d . . 1
H H10 0.989117 0.547806 0.666666 0.023 Uiso calc U R 1
C C13 0.87716(10) 0.51379(18) 0.69565(8) 0.0238(4) Uani d . . 1
H H9 0.885583 0.515187 0.745649 0.029 Uiso calc U R 1
C C14 0.80781(10) 0.52220(19) 0.67003(8) 0.0238(4) Uani d . . 1
H H8 0.766729 0.537608 0.701545 0.029 Uiso calc U R 1
C C15 0.79472(10) 0.50754(16) 0.59251(7) 0.0163(3) Uani d . . 1
C C16 0.84546(9) 0.71768(18) 0.45795(8) 0.0182(3) Uani d . . 1
H H12 0.846866 0.795492 0.496332 0.022 Uiso calc U R 1
C C17 0.83387(9) 0.77496(18) 0.38884(8) 0.0213(4) Uani d . . 1
H H11 0.827516 0.891624 0.379989 0.026 Uiso calc U R 1

loop_
_atom_site_aniso_label
_atom_site_aniso_U_11
_atom_site_aniso_U_22
_atom_site_aniso_U_33
_atom_site_aniso_U_12
_atom_site_aniso_U_13
_atom_site_aniso_U_23
O1 0.0179(7) 0.0155(5) 0.0223(5) -0.0048(4) -0.0053(4) 0.0002(4)
O2 0.0391(8) 0.0279(6) 0.0186(5) -0.0021(5) -0.0046(5) 0.0015(4)
O3 0.0153(8) 0.0193(5) 0.0273(5) 0.0024(4) 0.0021(5) -0.0019(4)
C1 0.0194(11) 0.0258(8) 0.0214(7) 0.0015(7) 0.0011(6) 0.0088(6)
C2 0.0193(11) 0.0218(8) 0.0195(7) 0.0001(6) 0.0002(6) 0.0004(6)
C3 0.0098(10) 0.0176(7) 0.0184(6) -0.0002(6) 0.0013(5) 0.0008(5)
C4 0.0075(9) 0.0164(7) 0.0192(6) -0.0001(5) 0.0023(5) 0.0008(5)
C5 0.0126(10) 0.0127(7) 0.0174(6) -0.0024(5) -0.0005(5) -0.0024(5)
C6 0.0129(10) 0.0126(6) 0.0156(6) -0.0003(5) 0.0001(5) 0.0011(5)
C7 0.0126(10) 0.0189(7) 0.0175(6) 0.0001(6) 0.0009(6) -0.0001(5)
C8 0.0119(10) 0.0240(8) 0.0196(7) 0.0007(6) -0.0022(6) 0.0018(6)
C9 0.0381(12) 0.0217(8) 0.0228(7) 0.0075(7) -0.0058(7) 0.0029(6)
C10 0.0214(10) 0.0139(7) 0.0168(6) 0.0006(6) -0.0001(6) -0.0015(5)
C11 0.0166(10) 0.0138(6) 0.0168(6) 0.0018(6) 0.0015(6) -0.0007(5)
C12 0.0182(11) 0.0193(7) 0.0199(7) -0.0022(6) -0.0052(6) -0.0011(6)
C13 0.0306(12) 0.0224(8) 0.0185(7) 0.0040(7) -0.0024(7) -0.0066(6)
C14 0.0238(12) 0.0273(8) 0.0204(7) 0.0048(7) 0.0055(7) -0.0054(6)
C15 0.0165(11) 0.0112(7) 0.0211(7) 0.0017(6) 0.0005(7) -0.0015(5)
C16 0.0131(10) 0.0160(7) 0.0256(7) 0.0001(6) 0.0025(6) -0.0009(6)
C17 0.0165(11) 0.0156(7) 0.0319(8) 0.0013(6) 0.0025(6) 0.0075(6)

loop_
_atom_type_symbol
_atom_type_description
_atom_type_scat_dispersion_real
_atom_type_scat_dispersion_imag
_atom_type_scat_source
C C 0.0033 0.0016 'International Tables Vol C Tables 4.2.6.8 and 6.1.1.4'
H H 0.0000 0.0000 'International Tables Vol C Tables 4.2.6.8 and 6.1.1.4'
O O 0.0106 0.0060 'International Tables Vol C Tables 4.2.6.8 and 6.1.1.4'

loop_
_geom_angle_atom_site_label_1
_geom_angle_atom_site_label_2
_geom_angle_atom_site_label_3
_geom_angle
C12 O1 C5 104.03(10)
C2 C1 C17 119.83(13)
C2 C1 H1 120.1
C17 C1 H1 120.1
C1 C2 C3 121.15(13)
C1 C2 H16 119.4
C3 C2 H16 119.4
C2 C3 C4 118.61(13)
C2 C3 C10 120.94(12)
C4 C3 C10 120.43(12)
C3 C4 C16 120.21(13)
C3 C4 C5 121.01(12)
C16 C4 C5 118.77(12)
O1 C5 C4 108.66(11)
O1 C5 C15 107.13(11)
C4 C5 C15 112.27(12)
O1 C5 C6 105.18(11)
C4 C5 C6 116.44(11)
C15 C5 C6 106.58(11)
C11 C6 C7 114.13(12)
C11 C6 C5 112.99(10)
C7 C6 C5 102.24(10)
C11 C6 H13 109.1
C7 C6 H13 109.1
C5 C6 H13 109.1
C8 C7 C12 115.00(11)
C8 C7 C6 116.00(12)
C12 C7 C6 103.73(11)
C8 C7 H7 107.2
C12 C7 H7 107.2
C6 C7 H7 107.2
O2 C8 C9 121.53(13)
O2 C8 C7 120.64(13)
C9 C8 C7 117.82(12)
C8 C9 H5 109.5
C8 C9 H6 109.5
H5 C9 H6 109.5
C8 C9 H2 109.5
H5 C9 H2 109.5
H6 C9 H2 109.5
C3 C10 C11 110.18(12)
C3 C10 H4 109.6
C11 C10 H4 109.6
C3 C10 H3 109.6
C11 C10 H3 109.6
H4 C10 H3 108.1
C10 C11 C6 110.53(12)
C10 C11 H15 109.5
C6 C11 H15 109.5
C10 C11 H14 109.5
C6 C11 H14 109.5
H15 C11 H14 108.1
O1 C12 C13 108.52(12)
O1 C12 C7 101.91(10)
C13 C12 C7 112.32(12)
O1 C12 H10 111.2
C13 C12 H10 111.2
C7 C12 H10 111.2
C14 C13 C12 119.52(13)
C14 C13 H9 120.2
C12 C13 H9 120.2
C13 C14 C15 119.93(14)
C13 C14 H8 120.0
C15 C14 H8 120.0
O3 C15 C14 122.76(14)
O3 C15 C5 122.46(12)
C14 C15 C5 114.61(14)
C17 C16 C4 120.37(13)
C17 C16 H12 119.8
C4 C16 H12 119.8
C16 C17 C1 119.83(13)
C16 C17 H11 120.1
C1 C17 H11 120.1

loop_
_geom_bond_atom_site_label_1
_geom_bond_atom_site_label_2
_geom_bond_distance
O1 C12 1.4428(16)
O1 C5 1.4465(17)
O2 C8 1.2200(17)
O3 C15 1.2209(19)
C1 C2 1.393(2)
C1 C17 1.393(2)
C1 H1 0.95
C2 C3 1.4002(19)
C2 H16 0.95
C3 C4 1.4006(19)
C3 C10 1.5126(19)
C4 C16 1.4021(19)
C4 C5 1.5154(18)
C5 C15 1.536(2)
C5 C6 1.5764(18)
C6 C11 1.5323(18)
C6 C7 1.551(2)
C6 H13 1.0
C7 C8 1.5162(19)
C7 C12 1.5475(19)
C7 H7 1.0
C8 C9 1.507(2)
C9 H5 0.98
C9 H6 0.98
C9 H2 0.98
C10 C11 1.530(2)
C10 H4 0.99
C10 H3 0.99
C11 H15 0.99
C11 H14 0.99
C12 C13 1.508(2)
C12 H10 1.0
C13 C14 1.330(2)
C13 H9 0.95
C14 C15 1.478(2)
C14 H8 0.95
C16 C17 1.390(2)
C16 H12 0.95
C17 H11 0.95

loop_
_geom_hbond_atom_site_label_D
_geom_hbond_atom_site_label_H
_geom_hbond_atom_site_label_A
_geom_hbond_site_symmetry_A
_geom_hbond_distance_DH
_geom_hbond_distance_HA
_geom_hbond_distance_DA
_geom_hbond_angle_DHA
C6 H13 O3 6_755 1.00 2.38 3.2847(18) 150.0
C9 H5 O2 3_746 0.98 2.54 3.4576(19) 155.7
C12 H10 O2 3_756 1.00 2.47 3.3370(18) 145.1

loop_
_geom_torsion_atom_site_label_1
_geom_torsion_atom_site_label_2
_geom_torsion_atom_site_label_3
_geom_torsion_atom_site_label_4
_geom_torsion
C17 C1 C2 C3 0.2(2)
C1 C2 C3 C4 -0.1(2)
C1 C2 C3 C10 -178.51(15)
C2 C3 C4 C16 0.0(2)
C10 C3 C4 C16 178.43(14)
C2 C3 C4 C5 178.80(14)
C10 C3 C4 C5 -2.8(2)
C12 O1 C5 C4 -166.38(11)
C12 O1 C5 C15 72.11(13)
C12 O1 C5 C6 -41.03(13)
C3 C4 C5 O1 132.35(14)
C16 C4 C5 O1 -48.88(18)
C3 C4 C5 C15 -109.35(15)
C16 C4 C5 C15 69.43(17)
C3 C4 C5 C6 13.9(2)
C16 C4 C5 C6 -167.33(13)
O1 C5 C6 C11 -106.99(13)
C4 C5 C6 C11 13.34(18)
C15 C5 C6 C11 139.48(12)
O1 C5 C6 C7 16.13(13)
C4 C5 C6 C7 136.47(13)
C15 C5 C6 C7 -97.40(12)
C11 C6 C7 C8 -98.10(14)
C5 C6 C7 C8 139.55(12)
C11 C6 C7 C12 134.81(12)
C5 C6 C7 C12 12.46(13)
C12 C7 C8 O2 -11.5(2)
C6 C7 C8 O2 -132.73(15)
C12 C7 C8 C9 169.76(14)
C6 C7 C8 C9 48.52(19)
C2 C3 C10 C11 143.74(14)
C4 C3 C10 C11 -34.62(19)
C3 C10 C11 C6 60.65(15)
C7 C6 C11 C10 -166.24(11)
C5 C6 C11 C10 -49.98(16)
C5 O1 C12 C13 -69.85(13)
C5 O1 C12 C7 48.83(14)
C8 C7 C12 O1 -164.85(12)
C6 C7 C12 O1 -37.13(14)
C8 C7 C12 C13 -48.91(18)
C6 C7 C12 C13 78.81(14)
O1 C12 C13 C14 31.44(18)
C7 C12 C13 C14 -80.45(17)
C12 C13 C14 C15 4.4(2)
C13 C14 C15 O3 173.94(14)
C13 C14 C15 C5 -1.6(2)
O1 C5 C15 O3 147.76(12)
C4 C5 C15 O3 28.55(18)
C6 C5 C15 O3 -100.06(14)
O1 C5 C15 C14 -36.67(15)
C4 C5 C15 C14 -155.88(12)
C6 C5 C15 C14 75.51(14)
C3 C4 C16 C17 -0.1(2)
C5 C4 C16 C17 -178.86(14)
C4 C16 C17 C1 0.2(2)
C2 C1 C17 C16 -0.3(2)
